data_1549648
loop_
_publ_author_name
'Chakrahari, Kiran Kumarvarma'
'Silalahi, Rhone P Brocha'
'Liao, Jian-Hong'
'Kahlal, Samia'
'Liu, Yu-Chiao'
'Lee, Jyh-Fu'
'Chiang, Ming-Hsi'
'Saillard, Jean-Yves'
'Liu, C. W.'

_publ_section_title
;
 Synthesis and structural characterization of inverse-coordination
 clusters from a two-electron superatomic copper nanocluster.
;
_journal_issue 33
_journal_name_full 'Chemical science'
_journal_page_first 6785
_journal_page_last 6795
_journal_paper_doi 10.1039/c8sc01508b
_journal_volume 9
_journal_year 2018
_chemical_formula_sum 'C70 H120 Cu13 F6 N6 O8 P S12'
_chemical_formula_weight 2529.42
_chemical_properties_physical ', Heat-sensitive'
_space_group_crystal_system monoclinic
_space_group_IT_number 15
_space_group_name_Hall '-C 2yc'
_space_group_name_H-M_alt 'C 1 2/c 1'
_symmetry_space_group_name_Hall '-C 2yc'
_symmetry_space_group_name_H-M 'C 1 2/c 1'
_atom_sites_solution_hydrogens geom
_audit_block_doi 10.5517/ccdc.csd.cc1mdr0s
_audit_creation_method SHELXL-2014/7
_audit_update_record
;
2016-08-31 deposited with the CCDC.
2018-07-02 downloaded from the CCDC.
;
_cell_angle_alpha 90
_cell_angle_beta 111.9078(15)
_cell_angle_gamma 90
_cell_formula_units_Z 8
_cell_length_a 33.833(3)
_cell_length_b 18.7022(13)
_cell_length_c 36.604(4)
_cell_measurement_reflns_used 9074
_cell_measurement_temperature 150(2)
_cell_measurement_theta_max 26.01
_cell_measurement_theta_min 2.16
_cell_volume 21489(3)
_computing_cell_refinement 'Bruker SAINT'
_computing_data_collection 'Bruker APEX2'
_computing_data_reduction 'Bruker SAINT'
_computing_molecular_graphics 'Bruker SHELXTL'
_computing_publication_material 'Bruker SHELXTL'
_computing_structure_refinement 'SHELXL-2014/7 (Sheldrick, 2014)'
_computing_structure_solution 'SHELXS-97 (Sheldrick 2008)'
_diffrn_ambient_temperature 150(2)
_diffrn_measured_fraction_theta_full 0.994
_diffrn_measured_fraction_theta_max 0.994
_diffrn_measurement_device_type 'Bruker APEX-II CCD'
_diffrn_measurement_method '\f and \w scans'
_diffrn_radiation_type MoK\a
_diffrn_radiation_wavelength 0.71073
_diffrn_reflns_av_R_equivalents 0.0472
_diffrn_reflns_av_unetI/netI 0.0808
_diffrn_reflns_Laue_measured_fraction_full 0.994
_diffrn_reflns_Laue_measured_fraction_max 0.994
_diffrn_reflns_limit_h_max 33
_diffrn_reflns_limit_h_min -40
_diffrn_reflns_limit_k_max 22
_diffrn_reflns_limit_k_min -20
_diffrn_reflns_limit_l_max 43
_diffrn_reflns_limit_l_min -41
_diffrn_reflns_number 56429
_diffrn_reflns_point_group_measured_fraction_full 0.994
_diffrn_reflns_point_group_measured_fraction_max 0.994
_diffrn_reflns_theta_full 24.999
_diffrn_reflns_theta_max 24.999
_diffrn_reflns_theta_min 1.570
_exptl_absorpt_coefficient_mu 2.818
_exptl_absorpt_correction_T_max 0.7453
_exptl_absorpt_correction_T_min 0.5675
_exptl_absorpt_correction_type multi-scan
_exptl_absorpt_process_details SADABS
_exptl_crystal_colour red
_exptl_crystal_density_diffrn 1.564
_exptl_crystal_description block
_exptl_crystal_F_000 10272
_exptl_crystal_size_max 0.200
_exptl_crystal_size_mid 0.100
_exptl_crystal_size_min 0.050
_refine_diff_density_max 1.611
_refine_diff_density_min -0.949
_refine_diff_density_rms 0.178
_refine_ls_extinction_method none
_refine_ls_goodness_of_fit_ref 1.114
_refine_ls_hydrogen_treatment constr
_refine_ls_matrix_type full
_refine_ls_number_parameters 1232
_refine_ls_number_reflns 18790
_refine_ls_number_restraints 1856
_refine_ls_restrained_S_all 1.079
_refine_ls_R_factor_all 0.2242
_refine_ls_R_factor_gt 0.1473
_refine_ls_shift/su_max 0.000
_refine_ls_shift/su_mean 0.000
_refine_ls_structure_factor_coef Fsqd
_refine_ls_weighting_details 'w=1/[\s^2^(Fo^2^)+(0.0500P)^2^+959.7495P] where P=(Fo^2^+2Fc^2^)/3'
_refine_ls_weighting_scheme calc
_refine_ls_wR_factor_gt 0.3014
_refine_ls_wR_factor_ref 0.3241
_reflns_Friedel_coverage 0.000
_reflns_number_gt 8579
_reflns_number_total 18790
_reflns_threshold_expression 'I > 2\s(I)'
_cod_data_source_file c8sc01508b2.cif
_cod_data_source_block 2a
_cod_depositor_comments 'Adding full bibliography for 1549648--1549654.cif.'
_cod_original_cell_volume 21488(3)
_cod_database_code 1549648
_shelx_shelxl_version_number 2014/7
_shelx_space_group_comment
; 
The symmetry employed for this shelxl refinement is uniquely defined 
by the following loop, which should always be used as a source of 
symmetry information in preference to the above space-group names. 
They are only intended as comments. 
;
_shelx_estimated_absorpt_t_min 0.603
_shelx_estimated_absorpt_t_max 0.872

loop_
_space_group_symop_operation_xyz
'x, y, z'
'-x, y, -z+1/2'
'x+1/2, y+1/2, z'
'-x+1/2, y+1/2, -z+1/2'
'-x, -y, -z'
'x, -y, z-1/2'
'-x+1/2, -y+1/2, -z'
'x+1/2, -y+1/2, z-1/2'

loop_
_atom_site_label
_atom_site_type_symbol
_atom_site_fract_x
_atom_site_fract_y
_atom_site_fract_z
_atom_site_U_iso_or_equiv
_atom_site_adp_type
_atom_site_occupancy
_atom_site_site_symmetry_order
_atom_site_calc_flag
_atom_site_refinement_flags_posn
_atom_site_refinement_flags_adp
_atom_site_refinement_flags_occupancy
_atom_site_disorder_assembly
_atom_site_disorder_group
C1 C 0.2678(5) 0.2878(11) 0.2496(4) 0.074(4) Uani 1 1 d . U . . .
C2 C 0.2530(7) 0.3092(12) 0.3102(5) 0.096(5) Uani 1 1 d . U . . .
H2A H 0.2724 0.3100 0.3382 0.115 Uiso 1 1 calc R U . . .
H2B H 0.2476 0.3593 0.3008 0.115 Uiso 1 1 calc R U . . .
C3 C 0.2136(7) 0.2761(14) 0.3068(6) 0.114(7) Uani 1 1 d . U . . .
H3A H 0.2191 0.2263 0.3166 0.137 Uiso 1 1 calc R U . . .
H3B H 0.1944 0.2745 0.2787 0.137 Uiso 1 1 calc R U . . .
C4 C 0.1913(10) 0.3171(18) 0.3306(9) 0.159(11) Uani 1 1 d . U . . .
H4A H 0.2096 0.3146 0.3589 0.191 Uiso 1 1 calc R U . . .
H4B H 0.1888 0.3680 0.3227 0.191 Uiso 1 1 calc R U . . .
C5 C 0.1492(11) 0.290(2) 0.3254(11) 0.211(16) Uani 1 1 d . U . . .
H5A H 0.1374 0.3190 0.3413 0.317 Uiso 1 1 calc R U . . .
H5B H 0.1306 0.2938 0.2976 0.317 Uiso 1 1 calc R U . . .
H5C H 0.1514 0.2403 0.3339 0.317 Uiso 1 1 calc R U . . .
C6 C 0.3007(6) 0.2113(11) 0.3067(5) 0.088(5) Uani 1 1 d . U . . .
H6A H 0.2998 0.1753 0.2865 0.106 Uiso 1 1 calc R U . . .
H6B H 0.2890 0.1887 0.3249 0.106 Uiso 1 1 calc R U . . .
C7 C 0.3477(6) 0.2314(12) 0.3300(5) 0.101(6) Uani 1 1 d . U . . .
H7A H 0.3601 0.2518 0.3117 0.121 Uiso 1 1 calc R U . . .
H7B H 0.3489 0.2685 0.3497 0.121 Uiso 1 1 calc R U . . .
C8 C 0.3731(8) 0.1697(15) 0.3502(8) 0.138(9) Uani 1 1 d . U . . .
H8A H 0.3715 0.1330 0.3302 0.166 Uiso 1 1 calc R U . . .
H8B H 0.3598 0.1490 0.3678 0.166 Uiso 1 1 calc R U . . .
C9 C 0.4195(8) 0.1836(16) 0.3744(8) 0.168(12) Uani 1 1 d D U . . .
H9A H 0.4346 0.1940 0.3568 0.253 Uiso 1 1 calc R U . . .
H9B H 0.4320 0.1412 0.3903 0.253 Uiso 1 1 calc R U . . .
H9C H 0.4220 0.2245 0.3918 0.253 Uiso 1 1 calc R U . . .
C10 C 0.3076(6) 0.2385(12) 0.0901(5) 0.087(4) Uani 1 1 d . U . . .
C11 C 0.3515(9) 0.1349(15) 0.0854(7) 0.160(8) Uani 1 1 d D U . . .
H11A H 0.3717 0.1492 0.1119 0.192 Uiso 1 1 calc R U . . .
H11B H 0.3682 0.1260 0.0686 0.192 Uiso 1 1 calc R U . . .
C12 C 0.3289(13) 0.0657(17) 0.0890(7) 0.251(14) Uani 1 1 d D U . . .
H12A H 0.3499 0.0276 0.1012 0.301 Uiso 1 1 calc R U . . .
H12B H 0.3118 0.0738 0.1054 0.301 Uiso 1 1 calc R U . . .
C13 C 0.3000(14) 0.044(2) 0.0472(10) 0.34(2) Uani 1 1 d D U . . .
H13A H 0.3146 0.0520 0.0286 0.411 Uiso 1 1 calc R U . . .
H13B H 0.2734 0.0727 0.0383 0.411 Uiso 1 1 calc R U . . .
C14 C 0.2899(13) -0.0366(19) 0.0493(12) 0.40(2) Uani 1 1 d D U . . .
H14A H 0.2714 -0.0533 0.0232 0.594 Uiso 1 1 calc R U . . .
H14B H 0.3165 -0.0639 0.0583 0.594 Uiso 1 1 calc R U . . .
H14C H 0.2755 -0.0433 0.0679 0.594 Uiso 1 1 calc R U . . .
C15 C 0.3133(8) 0.2075(14) 0.0254(6) 0.132(8) Uani 1 1 d D U . . .
H15A H 0.2852 0.2306 0.0126 0.158 Uiso 1 1 calc R U . . .
H15B H 0.3130 0.1617 0.0117 0.158 Uiso 1 1 calc R U . . .
C16 C 0.3484(10) 0.2566(18) 0.0221(8) 0.189(12) Uani 1 1 d D U . . .
H16A H 0.3549 0.2931 0.0431 0.226 Uiso 1 1 calc R U . . .
H16B H 0.3745 0.2273 0.0280 0.226 Uiso 1 1 calc R U . . .
C17 C 0.3406(10) 0.2961(18) -0.0167(8) 0.188(12) Uani 1 1 d D U . . .
H17A H 0.3372 0.2601 -0.0375 0.225 Uiso 1 1 calc R U . . .
H17B H 0.3663 0.3247 -0.0137 0.225 Uiso 1 1 calc R U . . .
C18 C 0.3016(8) 0.3460(14) -0.0308(7) 0.140(9) Uani 1 1 d D U . . .
H18A H 0.2786 0.3248 -0.0242 0.210 Uiso 1 1 calc R U . . .
H18B H 0.2920 0.3525 -0.0593 0.210 Uiso 1 1 calc R U . . .
H18C H 0.3094 0.3925 -0.0177 0.210 Uiso 1 1 calc R U . . .
C19 C 0.1711(8) 0.4725(13) 0.0866(6) 0.110(5) Uani 1 1 d . U . . .
C20 C 0.1008(18) 0.536(3) 0.078(2) 0.129(9) Uani 0.5 1 d D U P A 1
H20A H 0.1131 0.5577 0.1043 0.155 Uiso 0.5 1 calc R U P A 1
H20B H 0.0845 0.5733 0.0588 0.155 Uiso 0.5 1 calc R U P A 1
C21 C 0.0718(19) 0.473(3) 0.0776(15) 0.175(11) Uani 0.5 1 d D U P A 1
H21A H 0.0897 0.4350 0.0949 0.209 Uiso 0.5 1 calc R U P A 1
H21B H 0.0599 0.4530 0.0505 0.209 Uiso 0.5 1 calc R U P A 1
C22 C 0.035(2) 0.488(3) 0.091(2) 0.187(11) Uani 0.5 1 d D U P A 1
H22A H 0.0451 0.5078 0.1179 0.224 Uiso 0.5 1 calc R U P A 1
H22B H 0.0147 0.5235 0.0730 0.224 Uiso 0.5 1 calc R U P A 1
C23 C 0.0123(12) 0.416(3) 0.0890(14) 0.206(14) Uani 0.5 1 d D U P A 1
H23A H -0.0120 0.4224 0.0972 0.308 Uiso 0.5 1 calc R U P A 1
H23B H 0.0022 0.3976 0.0620 0.308 Uiso 0.5 1 calc R U P A 1
H23C H 0.0324 0.3820 0.1067 0.308 Uiso 0.5 1 calc R U P A 1
C24 C 0.1104(15) 0.512(3) 0.0202(12) 0.131(9) Uani 0.5 1 d D U P A 1
H24A H 0.0854 0.5443 0.0139 0.158 Uiso 0.5 1 calc R U P A 1
H24B H 0.1277 0.5251 0.0046 0.158 Uiso 0.5 1 calc R U P A 1
C25 C 0.0987(12) 0.432(2) 0.0177(13) 0.155(9) Uani 0.5 1 d D U P A 1
H25A H 0.1146 0.4049 0.0045 0.185 Uiso 0.5 1 calc R U P A 1
H25B H 0.1053 0.4119 0.0444 0.185 Uiso 0.5 1 calc R U P A 1
C26 C 0.0505(11) 0.428(3) -0.0064(15) 0.177(10) Uani 0.5 1 d D U P A 1
H26A H 0.0404 0.4732 -0.0214 0.212 Uiso 0.5 1 calc R U P A 1
H26B H 0.0345 0.4207 0.0111 0.212 Uiso 0.5 1 calc R U P A 1
C27 C 0.0444(17) 0.364(2) -0.0347(9) 0.185(13) Uani 0.5 1 d D U P A 1
H27A H 0.0141 0.3592 -0.0510 0.278 Uiso 0.5 1 calc R U P A 1
H27B H 0.0606 0.3728 -0.0516 0.278 Uiso 0.5 1 calc R U P A 1
H27C H 0.0547 0.3207 -0.0193 0.278 Uiso 0.5 1 calc R U P A 1
C20B C 0.0957(19) 0.510(3) 0.0807(19) 0.129(10) Uani 0.5 1 d D U P B 2
H20C H 0.1095 0.5302 0.1074 0.155 Uiso 0.5 1 calc R U P B 2
H20D H 0.0744 0.5453 0.0652 0.155 Uiso 0.5 1 calc R U P B 2
C21B C 0.070(2) 0.444(3) 0.085(2) 0.175(11) Uani 0.5 1 d D U P B 2
H21C H 0.0520 0.4239 0.0594 0.209 Uiso 0.5 1 calc R U P B 2
H21D H 0.0890 0.4063 0.1017 0.209 Uiso 0.5 1 calc R U P B 2
C22B C 0.044(2) 0.483(4) 0.106(2) 0.187(11) Uani 0.5 1 d D U P B 2
H22C H 0.0650 0.4948 0.1326 0.224 Uiso 0.5 1 calc R U P B 2
H22D H 0.0353 0.5287 0.0920 0.224 Uiso 0.5 1 calc R U P B 2
C23B C 0.0051(16) 0.452(3) 0.1117(18) 0.206(14) Uani 0.5 1 d D U P B 2
H23D H -0.0057 0.4866 0.1258 0.308 Uiso 0.5 1 calc R U P B 2
H23E H -0.0171 0.4417 0.0860 0.308 Uiso 0.5 1 calc R U P B 2
H23F H 0.0129 0.4075 0.1271 0.308 Uiso 0.5 1 calc R U P B 2
C24B C 0.1290(16) 0.527(3) 0.0205(13) 0.136(9) Uani 0.5 1 d D U P B 2
H24C H 0.1299 0.5800 0.0178 0.163 Uiso 0.5 1 calc R U P B 2
H24D H 0.1535 0.5063 0.0157 0.163 Uiso 0.5 1 calc R U P B 2
C25B C 0.0868(13) 0.497(3) -0.0089(15) 0.155(9) Uani 0.5 1 d D U P B 2
H25C H 0.0787 0.5214 -0.0347 0.185 Uiso 0.5 1 calc R U P B 2
H25D H 0.0636 0.5039 0.0012 0.185 Uiso 0.5 1 calc R U P B 2
C26B C 0.0948(18) 0.417(2) -0.0129(17) 0.177(10) Uani 0.5 1 d D U P B 2
H26C H 0.0933 0.3893 0.0096 0.212 Uiso 0.5 1 calc R U P B 2
H26D H 0.1229 0.4089 -0.0148 0.212 Uiso 0.5 1 calc R U P B 2
C27B C 0.0579(18) 0.397(3) -0.0516(16) 0.185(13) Uani 0.5 1 d D U P B 2
H27D H 0.0597 0.3465 -0.0573 0.278 Uiso 0.5 1 calc R U P B 2
H27E H 0.0306 0.4069 -0.0489 0.278 Uiso 0.5 1 calc R U P B 2
H27F H 0.0600 0.4262 -0.0732 0.278 Uiso 0.5 1 calc R U P B 2
C28 C 0.3104(7) 0.5932(11) 0.2500(5) 0.093(4) Uani 1 1 d . U . . .
C29 C 0.2899(7) 0.6216(12) 0.3056(5) 0.098(5) Uani 1 1 d . U . . .
H29A H 0.2608 0.6245 0.2854 0.118 Uiso 1 1 calc R U . . .
H29B H 0.2951 0.6657 0.3217 0.118 Uiso 1 1 calc R U . . .
C30 C 0.2927(6) 0.5588(11) 0.3313(5) 0.095(5) Uani 1 1 d D U . . .
H30A H 0.3219 0.5555 0.3514 0.114 Uiso 1 1 calc R U . . .
H30B H 0.2871 0.5147 0.3152 0.114 Uiso 1 1 calc R U . . .
C31 C 0.2607(7) 0.5641(13) 0.3518(7) 0.127(7) Uani 1 1 d D U . . .
H31A H 0.2656 0.6090 0.3672 0.152 Uiso 1 1 calc R U . . .
H31B H 0.2314 0.5655 0.3317 0.152 Uiso 1 1 calc R U . . .
C32 C 0.2652(9) 0.5001(14) 0.3792(7) 0.155(10) Uani 1 1 d D U . . .
H32A H 0.2950 0.4958 0.3973 0.232 Uiso 1 1 calc R U . . .
H32B H 0.2566 0.4563 0.3635 0.232 Uiso 1 1 calc R U . . .
H32C H 0.2470 0.5073 0.3944 0.232 Uiso 1 1 calc R U . . .
C33 C 0.3638(7) 0.6480(14) 0.3092(6) 0.113(6) Uani 1 1 d . U . . .
H33A H 0.3853 0.6216 0.3020 0.136 Uiso 1 1 calc R U . . .
H33B H 0.3703 0.6396 0.3375 0.136 Uiso 1 1 calc R U . . .
C34 C 0.3685(9) 0.7284(15) 0.3028(7) 0.142(8) Uani 1 1 d . U . . .
H34A H 0.3480 0.7557 0.3109 0.171 Uiso 1 1 calc R U . . .
H34B H 0.3619 0.7378 0.2745 0.171 Uiso 1 1 calc R U . . .
C35 C 0.4150(11) 0.7532(19) 0.3275(10) 0.199(14) Uani 1 1 d D U . . .
H35A H 0.4227 0.7458 0.3561 0.239 Uiso 1 1 calc R U . . .
H35B H 0.4363 0.7301 0.3189 0.239 Uiso 1 1 calc R U . . .
C36 C 0.4082(13) 0.8325(18) 0.3159(12) 0.29(3) Uani 1 1 d D U . . .
H36A H 0.3837 0.8509 0.3211 0.435 Uiso 1 1 calc R U . . .
H36B H 0.4029 0.8375 0.2878 0.435 Uiso 1 1 calc R U . . .
H36C H 0.4337 0.8597 0.3314 0.435 Uiso 1 1 calc R U . . .
C37 C 0.3512(8) 0.5606(13) 0.0899(6) 0.112(6) Uani 1 1 d . U . . .
C38 C 0.4052(9) 0.6489(14) 0.0888(6) 0.120(6) Uani 1 1 d . U . . .
H38A H 0.4237 0.6498 0.0733 0.144 Uiso 1 1 calc R U . . .
H38B H 0.4226 0.6315 0.1155 0.144 Uiso 1 1 calc R U . . .
C39 C 0.3917(11) 0.7220(15) 0.0921(8) 0.146(8) Uani 1 1 d . U . . .
H39A H 0.3728 0.7218 0.1072 0.175 Uiso 1 1 calc R U . . .
H39B H 0.3754 0.7410 0.0655 0.175 Uiso 1 1 calc R U . . .
C40 C 0.4282(12) 0.7685(18) 0.1118(10) 0.179(11) Uani 1 1 d . U . . .
H40A H 0.4491 0.7625 0.0989 0.215 Uiso 1 1 calc R U . . .
H40B H 0.4422 0.7527 0.1395 0.215 Uiso 1 1 calc R U . . .
C41 C 0.4178(14) 0.845(2) 0.1116(13) 0.248(18) Uani 1 1 d . U . . .
H41A H 0.4084 0.8638 0.0846 0.372 Uiso 1 1 calc R U . . .
H41B H 0.4432 0.8717 0.1283 0.372 Uiso 1 1 calc R U . . .
H41C H 0.3950 0.8517 0.1217 0.372 Uiso 1 1 calc R U . . .
C42 C 0.359(3) 0.589(7) 0.0271(7) 0.133(10) Uani 0.5 1 d D U P C 1
H42A H 0.3646 0.6344 0.0158 0.160 Uiso 0.5 1 calc R U P C 1
H42B H 0.3278 0.5800 0.0149 0.160 Uiso 0.5 1 calc R U P C 1
C43 C 0.383(2) 0.528(5) 0.0170(17) 0.163(11) Uani 0.5 1 d D U P C 1
H43A H 0.4141 0.5323 0.0320 0.196 Uiso 0.5 1 calc R U P C 1
H43B H 0.3735 0.4809 0.0235 0.196 Uiso 0.5 1 calc R U P C 1
C44 C 0.373(2) 0.533(3) -0.0276(16) 0.169(10) Uani 0.5 1 d D U P C 1
H44A H 0.3427 0.5239 -0.0431 0.203 Uiso 0.5 1 calc R U P C 1
H44B H 0.3813 0.5800 -0.0348 0.203 Uiso 0.5 1 calc R U P C 1
C45 C 0.401(2) 0.473(3) -0.034(2) 0.191(12) Uani 0.5 1 d D U P C 1
H45A H 0.3978 0.4706 -0.0613 0.287 Uiso 0.5 1 calc R U P C 1
H45B H 0.4313 0.4825 -0.0174 0.287 Uiso 0.5 1 calc R U P C 1
H45C H 0.3930 0.4269 -0.0256 0.287 Uiso 0.5 1 calc R U P C 1
C42B C 0.353(3) 0.596(7) 0.0266(7) 0.129(9) Uani 0.5 1 d D U P C 2
H42C H 0.3516 0.6438 0.0149 0.154 Uiso 0.5 1 calc R U P C 2
H42D H 0.3240 0.5741 0.0165 0.154 Uiso 0.5 1 calc R U P C 2
C43B C 0.3856(16) 0.547(4) 0.018(2) 0.163(11) Uani 0.5 1 d D U P C 2
H43C H 0.3761 0.5024 0.0268 0.196 Uiso 0.5 1 calc R U P C 2
H43D H 0.3706 0.5469 -0.0106 0.196 Uiso 0.5 1 calc R U P C 2
C44B C 0.4276(17) 0.517(2) 0.0180(19) 0.169(10) Uani 0.5 1 d D U P C 2
H44C H 0.4222 0.4854 -0.0052 0.203 Uiso 0.5 1 calc R U P C 2
H44D H 0.4424 0.4883 0.0421 0.203 Uiso 0.5 1 calc R U P C 2
C45B C 0.4546(17) 0.582(3) 0.0162(17) 0.191(12) Uani 0.5 1 d D U P C 2
H45D H 0.4820 0.5660 0.0159 0.287 Uiso 0.5 1 calc R U P C 2
H45E H 0.4394 0.6095 -0.0078 0.287 Uiso 0.5 1 calc R U P C 2
H45F H 0.4594 0.6124 0.0393 0.287 Uiso 0.5 1 calc R U P C 2
C46 C 0.4340(6) 0.3748(13) 0.2508(5) 0.094(4) Uani 1 1 d . U . . .
C47 C 0.4688(7) 0.3047(14) 0.3110(6) 0.114(6) Uani 1 1 d . U . . .
H47A H 0.4410 0.2800 0.3037 0.136 Uiso 1 1 calc R U . . .
H47B H 0.4786 0.3172 0.3393 0.136 Uiso 1 1 calc R U . . .
C48 C 0.5024(7) 0.2516(16) 0.3042(7) 0.134(7) Uani 1 1 d . U . . .
H48A H 0.4927 0.2381 0.2761 0.161 Uiso 1 1 calc R U . . .
H48B H 0.5304 0.2756 0.3117 0.161 Uiso 1 1 calc R U . . .
C49 C 0.5067(11) 0.1826(19) 0.3303(10) 0.192(12) Uani 1 1 d D U . . .
H49A H 0.5171 0.1952 0.3586 0.230 Uiso 1 1 calc R U . . .
H49B H 0.4789 0.1580 0.3230 0.230 Uiso 1 1 calc R U . . .
C50 C 0.5391(12) 0.135(2) 0.3215(12) 0.245(19) Uani 1 1 d D U . . .
H50A H 0.5474 0.1576 0.3012 0.367 Uiso 1 1 calc R U . . .
H50B H 0.5263 0.0882 0.3120 0.367 Uiso 1 1 calc R U . . .
H50C H 0.5644 0.1285 0.3455 0.367 Uiso 1 1 calc R U . . .
C51 C 0.4905(7) 0.4310(14) 0.3082(6) 0.118(6) Uani 1 1 d . U . . .
H51A H 0.4947 0.4631 0.2885 0.141 Uiso 1 1 calc R U . . .
H51B H 0.5187 0.4123 0.3254 0.141 Uiso 1 1 calc R U . . .
C52 C 0.4719(7) 0.4725(15) 0.3325(6) 0.127(7) Uani 1 1 d . U . . .
H52A H 0.4677 0.4403 0.3522 0.152 Uiso 1 1 calc R U . . .
H52B H 0.4435 0.4907 0.3153 0.152 Uiso 1 1 calc R U . . .
C53 C 0.4992(8) 0.5338(16) 0.3531(7) 0.138(8) Uani 1 1 d . U . . .
H53A H 0.5023 0.5674 0.3334 0.165 Uiso 1 1 calc R U . . .
H53B H 0.5279 0.5161 0.3696 0.165 Uiso 1 1 calc R U . . .
C54 C 0.4798(9) 0.574(2) 0.3795(9) 0.205(15) Uani 1 1 d . U . . .
H54A H 0.4821 0.5436 0.4021 0.307 Uiso 1 1 calc R U . . .
H54B H 0.4497 0.5841 0.3642 0.307 Uiso 1 1 calc R U . . .
H54C H 0.4952 0.6185 0.3888 0.307 Uiso 1 1 calc R U . . .
C55 C 0.2184(5) 0.2896(11) 0.1299(5) 0.082(4) Uani 1 1 d D U . . .
C56 C 0.1842(6) 0.2622(11) 0.1138(5) 0.088(5) Uani 1 1 d D U . . .
C57 C 0.1422(8) 0.2280(17) 0.0958(6) 0.113(6) Uani 1 1 d . U . . .
C58 C 0.0718(9) 0.246(2) 0.0558(9) 0.212(16) Uani 1 1 d D U . . .
H58A H 0.0641 0.2502 0.0272 0.318 Uiso 1 1 calc R U . . .
H58B H 0.0503 0.2704 0.0633 0.318 Uiso 1 1 calc R U . . .
H58C H 0.0731 0.1956 0.0631 0.318 Uiso 1 1 calc R U . . .
C59 C 0.2624(7) 0.5903(10) 0.1291(5) 0.106(4) Uani 1 1 d D U . . .
C60 C 0.2435(7) 0.6403(10) 0.1091(6) 0.130(7) Uani 1 1 d D U . . .
C61 C 0.2100(15) 0.6875(17) 0.0807(8) 0.179(17) Uani 0.5 1 d D U P D 1
C62 C 0.189(2) 0.816(2) 0.0738(17) 0.176(15) Uani 0.5 1 d D U P D 1
H62A H 0.1935 0.8586 0.0902 0.264 Uiso 0.5 1 calc R U P D 1
H62B H 0.1996 0.8239 0.0527 0.264 Uiso 0.5 1 calc R U P D 1
H62C H 0.1584 0.8046 0.0624 0.264 Uiso 0.5 1 calc R U P D 1
C61B C 0.2360(13) 0.7106(15) 0.0870(10) 0.127(10) Uani 0.5 1 d D U P D 2
C62B C 0.168(2) 0.773(3) 0.0615(16) 0.176(15) Uani 0.5 1 d D U P D 2
H62D H 0.1435 0.7843 0.0682 0.264 Uiso 0.5 1 calc R U P D 2
H62E H 0.1819 0.8177 0.0584 0.264 Uiso 0.5 1 calc R U P D 2
H62F H 0.1590 0.7461 0.0368 0.264 Uiso 0.5 1 calc R U P D 2
C63 C 0.3442(6) 0.4189(11) 0.2707(4) 0.077(4) Uani 1 1 d . U . . .
C64 C 0.3568(6) 0.4162(11) 0.3056(4) 0.081(5) Uani 1 1 d D U . . .
C65 C 0.3668(9) 0.402(3) 0.3485(6) 0.115(6) Uani 0.5 1 d D U P E 1
C66 C 0.4240(13) 0.3779(17) 0.4055(5) 0.152(11) Uani 0.5 1 d D U P E 1
H66A H 0.4002 0.3917 0.4132 0.229 Uiso 0.5 1 calc R U P E 1
H66B H 0.4474 0.4121 0.4165 0.229 Uiso 0.5 1 calc R U P E 1
H66C H 0.4339 0.3300 0.4156 0.229 Uiso 0.5 1 calc R U P E 1
C65B C 0.3773(11) 0.416(2) 0.3497(5) 0.115(6) Uani 0.5 1 d D U P E 2
C66B C 0.4017(17) 0.491(3) 0.4059(8) 0.152(11) Uani 0.5 1 d D U P E 2
H66D H 0.3890 0.4501 0.4142 0.229 Uiso 0.5 1 calc R U P E 2
H66E H 0.3880 0.5352 0.4095 0.229 Uiso 0.5 1 calc R U P E 2
H66F H 0.4322 0.4931 0.4219 0.229 Uiso 0.5 1 calc R U P E 2
C67 C 0.3843(6) 0.3737(12) 0.1305(5) 0.098(4) Uani 1 1 d D U . . .
C68 C 0.4067(5) 0.3615(13) 0.1121(5) 0.099(5) Uani 1 1 d D U . . .
C69 C 0.4448(11) 0.355(3) 0.1005(12) 0.145(11) Uani 0.5 1 d D U P F 1
C70 C 0.4621(12) 0.383(3) 0.0444(10) 0.179(12) Uani 0.5 1 d D U P F 1
H70A H 0.4548 0.4159 0.0218 0.268 Uiso 0.5 1 calc R U P F 1
H70B H 0.4923 0.3893 0.0611 0.268 Uiso 0.5 1 calc R U P F 1
H70C H 0.4569 0.3339 0.0350 0.268 Uiso 0.5 1 calc R U P F 1
C69B C 0.4354(10) 0.3350(19) 0.0920(10) 0.101(8) Uani 0.5 1 d D U P F 2
C70B C 0.4591(18) 0.260(3) 0.0559(17) 0.179(12) Uani 0.5 1 d D U P F 2
H70D H 0.4572 0.2129 0.0441 0.268 Uiso 0.5 1 calc R U P F 2
H70E H 0.4515 0.2968 0.0351 0.268 Uiso 0.5 1 calc R U P F 2
H70F H 0.4882 0.2687 0.0745 0.268 Uiso 0.5 1 calc R U P F 2
Cu1 Cu 0.30299(7) 0.41916(13) 0.16546(5) 0.0687(6) Uani 1 1 d . U . . .
Cu2 Cu 0.28046(7) 0.28204(13) 0.16375(5) 0.0729(6) Uani 1 1 d . U . . .
Cu3 Cu 0.22831(7) 0.37993(14) 0.16520(6) 0.0790(7) Uani 1 1 d . U . . .
Cu4 Cu 0.24673(8) 0.35996(14) 0.10335(5) 0.0802(7) Uani 1 1 d . U . . .
Cu5 Cu 0.33996(7) 0.34237(13) 0.22876(5) 0.0685(6) Uani 1 1 d . U . . .
Cu6 Cu 0.28535(7) 0.43931(13) 0.22908(5) 0.0757(7) Uani 1 1 d . U . . .
Cu7 Cu 0.24793(8) 0.52048(14) 0.16427(6) 0.0904(8) Uani 1 1 d . U . . .
Cu8 Cu 0.26722(9) 0.49838(15) 0.10180(6) 0.0987(9) Uani 1 1 d . U . . .
Cu9 Cu 0.32251(8) 0.40021(15) 0.10316(6) 0.0871(8) Uani 1 1 d . U . . .
Cu10 Cu 0.36044(7) 0.32326(14) 0.16590(5) 0.0781(7) Uani 1 1 d . U . . .
Cu11 Cu 0.35948(8) 0.47569(14) 0.22971(5) 0.0800(7) Uani 1 1 d . U . . .
Cu12 Cu 0.32029(10) 0.55647(15) 0.16495(6) 0.0985(9) Uani 1 1 d . U . . .
Cu13 Cu 0.37907(8) 0.45377(15) 0.16567(6) 0.0889(8) Uani 1 1 d . U . . .
F1 F 0.0253(7) 0.7590(13) -0.0414(5) 0.204(6) Uani 1 1 d . U . . .
F2 F 0.0886(7) 0.7031(13) 0.0416(5) 0.213(6) Uani 1 1 d . U . . .
F3 F 0.0251(13) 0.654(2) -0.0036(10) 0.215(9) Uani 0.6 1 d . U P G 1
F4 F 0.0198(12) 0.777(2) 0.0132(8) 0.197(8) Uani 0.6 1 d . U P G 1
F5 F 0.0761(13) 0.818(2) -0.0001(10) 0.214(9) Uani 0.6 1 d . U P G 1
F6 F 0.0852(12) 0.692(3) -0.0195(8) 0.200(8) Uani 0.6 1 d . U P G 1
F3B F 0.056(2) 0.6575(15) -0.0176(13) 0.196(9) Uani 0.4 1 d D U P G 2
F4B F 0.0200(14) 0.699(3) 0.0150(13) 0.208(9) Uani 0.4 1 d D U P G 2
F5B F 0.0574(19) 0.7989(15) 0.0283(11) 0.208(9) Uani 0.4 1 d D U P G 2
F6B F 0.0909(12) 0.770(3) -0.0090(13) 0.186(9) Uani 0.4 1 d D U P G 2
N1 N 0.2732(5) 0.2708(9) 0.2871(4) 0.082(4) Uani 1 1 d . U . . .
N2 N 0.3215(6) 0.1930(11) 0.0685(4) 0.118(5) Uani 1 1 d . U . . .
N3 N 0.1369(19) 0.505(6) 0.0653(12) 0.127(5) Uani 0.5 1 d D U P A 1
N3B N 0.1307(18) 0.507(5) 0.0625(13) 0.127(5) Uani 0.5 1 d D U P B 2
N4 N 0.3207(5) 0.6182(10) 0.2860(4) 0.100(4) Uani 1 1 d . U . . .
N5 N 0.3712(7) 0.5984(11) 0.0708(5) 0.119(5) Uani 1 1 d D U . . .
N6 N 0.4628(5) 0.3706(12) 0.2878(4) 0.111(5) Uani 1 1 d . U . . .
O1 O 0.1355(5) 0.1695(11) 0.0990(4) 0.126(6) Uani 1 1 d . U . . .
O2 O 0.1124(5) 0.2786(11) 0.0757(5) 0.142(6) Uani 1 1 d . U . . .
O3 O 0.2114(11) 0.7567(13) 0.0975(12) 0.117(12) Uani 0.5 1 d D U P D 1
O4 O 0.203(2) 0.682(3) 0.0458(10) 0.27(3) Uani 0.5 1 d D U P D 1
O5 O 0.3391(12) 0.400(4) 0.3621(13) 0.107(14) Uani 0.5 1 d D U P E 1
O6 O 0.4101(7) 0.3778(14) 0.3635(5) 0.079(6) Uani 0.5 1 d D U P E 1
O7 O 0.4534(14) 0.294(2) 0.0979(12) 0.156(13) Uani 0.5 1 d D U P F 1
O8 O 0.4363(13) 0.400(2) 0.0669(12) 0.176(14) Uani 0.5 1 d D U P F 1
O3B O 0.1980(12) 0.7313(19) 0.0924(10) 0.122(10) Uani 0.5 1 d D U P D 2
O4B O 0.2489(18) 0.732(3) 0.0622(14) 0.22(2) Uani 0.5 1 d D U P D 2
O5B O 0.3532(13) 0.408(4) 0.3670(13) 0.111(11) Uani 0.5 1 d D U P E 2
O6B O 0.3957(11) 0.483(2) 0.3653(7) 0.136(10) Uani 0.5 1 d D U P E 2
O7B O 0.4649(10) 0.3692(19) 0.0917(8) 0.113(9) Uani 0.5 1 d D U P F 2
O8B O 0.4300(14) 0.2645(19) 0.0763(14) 0.173(16) Uani 0.5 1 d D U P F 2
P1 P 0.0535(4) 0.7336(8) -0.0003(3) 0.184(4) Uani 1 1 d D U . . .
S1 S 0.29798(15) 0.2452(3) 0.22714(12) 0.0779(13) Uani 1 1 d . U . . .
S2 S 0.23361(16) 0.3584(3) 0.22825(13) 0.0862(15) Uani 1 1 d . U . . .
S3 S 0.32308(18) 0.2193(3) 0.14004(13) 0.0882(15) Uani 1 1 d . U . . .
S4 S 0.27956(18) 0.3091(3) 0.06635(12) 0.0895(15) Uani 1 1 d . U . . .
S5 S 0.18129(18) 0.4700(4) 0.13790(14) 0.1051(18) Uani 1 1 d . U . . .
S6 S 0.2035(2) 0.4459(4) 0.06507(13) 0.1081(19) Uani 1 1 d . U . . .
S7 S 0.26055(18) 0.5534(3) 0.22773(14) 0.0950(16) Uani 1 1 d . U . . .
S8 S 0.3480(2) 0.5965(3) 0.22849(14) 0.1046(18) Uani 1 1 d . U . . .
S9 S 0.3105(2) 0.5031(4) 0.06615(14) 0.116(2) Uani 1 1 d . U . . .
S10 S 0.3738(2) 0.5673(4) 0.14194(15) 0.117(2) Uani 1 1 d . U . . .
S11 S 0.42664(17) 0.4578(4) 0.22902(13) 0.1024(18) Uani 1 1 d . U . . .
S12 S 0.40440(17) 0.3001(4) 0.22964(13) 0.0954(16) Uani 1 1 d . U . . .

loop_
_atom_site_aniso_label
_atom_site_aniso_U_11
_atom_site_aniso_U_22
_atom_site_aniso_U_33
_atom_site_aniso_U_23
_atom_site_aniso_U_13
_atom_site_aniso_U_12
C1 0.056(7) 0.111(8) 0.049(5) -0.002(5) 0.014(5) -0.016(6)
C2 0.103(10) 0.129(13) 0.053(8) -0.002(8) 0.027(8) -0.009(9)
C3 0.106(11) 0.157(18) 0.082(12) 0.007(12) 0.037(9) -0.012(10)
C4 0.163(17) 0.19(2) 0.16(2) -0.007(18) 0.100(17) -0.005(16)
C5 0.180(18) 0.23(4) 0.27(4) -0.02(3) 0.14(2) -0.02(2)
C6 0.100(9) 0.108(10) 0.052(8) 0.006(7) 0.022(6) -0.016(7)
C7 0.101(9) 0.130(14) 0.060(10) 0.017(9) 0.016(7) -0.025(8)
C8 0.122(12) 0.162(17) 0.116(16) 0.049(13) 0.028(10) 0.002(11)
C9 0.124(13) 0.22(3) 0.13(2) 0.07(2) 0.018(11) -0.008(13)
C10 0.083(10) 0.116(8) 0.057(6) 0.000(5) 0.020(6) -0.008(7)
C11 0.198(15) 0.205(13) 0.087(12) 0.044(10) 0.064(11) 0.097(12)
C12 0.27(3) 0.216(15) 0.29(2) 0.057(12) 0.133(17) 0.062(15)
C13 0.35(2) 0.35(2) 0.33(2) -0.001(9) 0.120(11) -0.001(9)
C14 0.42(3) 0.36(2) 0.40(3) -0.003(13) 0.146(18) -0.013(14)
C15 0.157(17) 0.179(18) 0.055(7) 0.010(8) 0.035(9) 0.065(14)
C16 0.19(2) 0.25(2) 0.118(15) 0.047(15) 0.056(13) 0.033(16)
C17 0.21(2) 0.24(3) 0.117(17) 0.043(17) 0.064(16) 0.035(19)
C18 0.17(2) 0.16(2) 0.093(15) 0.023(15) 0.052(15) -0.011(17)
C19 0.124(7) 0.119(12) 0.061(6) -0.011(6) 0.005(5) 0.009(7)
C20 0.136(12) 0.149(15) 0.079(18) 0.006(11) 0.014(12) 0.027(10)
C21 0.175(11) 0.174(13) 0.172(13) -0.003(6) 0.061(8) 0.002(6)
C22 0.186(12) 0.191(13) 0.187(14) -0.002(6) 0.072(8) 0.004(6)
C23 0.201(16) 0.204(17) 0.22(2) -0.004(12) 0.089(15) -0.003(11)
C24 0.123(16) 0.175(15) 0.076(10) 0.002(8) 0.013(8) 0.025(11)
C25 0.162(13) 0.182(13) 0.108(12) -0.006(8) 0.036(9) 0.008(8)
C26 0.173(11) 0.179(11) 0.169(11) -0.013(6) 0.053(6) 0.004(6)
C27 0.183(15) 0.191(15) 0.171(14) -0.021(10) 0.054(9) 0.000(10)
C20B 0.127(13) 0.157(18) 0.073(19) 0.001(13) 0.001(14) 0.021(11)
C21B 0.175(11) 0.174(13) 0.172(13) -0.003(6) 0.061(8) 0.002(6)
C22B 0.186(12) 0.191(13) 0.187(14) -0.002(6) 0.072(8) 0.004(6)
C23B 0.201(16) 0.204(17) 0.22(2) -0.004(12) 0.089(15) -0.003(11)
C24B 0.152(16) 0.150(18) 0.083(9) 0.008(9) 0.020(8) 0.025(13)
C25B 0.162(13) 0.182(13) 0.108(12) -0.006(8) 0.036(9) 0.008(8)
C26B 0.173(11) 0.179(11) 0.169(11) -0.013(6) 0.053(6) 0.004(6)
C27B 0.183(15) 0.191(15) 0.171(14) -0.021(10) 0.054(9) 0.000(10)
C28 0.113(8) 0.100(10) 0.050(6) 0.006(6) 0.012(5) 0.011(6)
C29 0.099(10) 0.122(13) 0.055(8) -0.018(8) 0.007(7) 0.014(9)
C30 0.111(13) 0.110(12) 0.055(9) -0.026(8) 0.021(8) 0.019(9)
C31 0.141(16) 0.154(18) 0.097(14) -0.020(12) 0.057(13) 0.023(13)
C32 0.16(2) 0.19(2) 0.129(18) 0.007(15) 0.069(18) 0.021(17)
C33 0.106(10) 0.152(14) 0.062(10) -0.015(10) 0.009(7) 0.004(9)
C34 0.175(17) 0.153(14) 0.093(15) -0.021(11) 0.044(13) -0.015(12)
C35 0.196(19) 0.21(2) 0.16(3) -0.024(19) 0.028(16) -0.059(17)
C36 0.28(4) 0.22(2) 0.30(5) 0.00(2) 0.03(3) -0.07(2)
C37 0.160(11) 0.112(11) 0.061(6) 0.004(6) 0.039(6) -0.012(9)
C38 0.172(14) 0.126(11) 0.073(10) 0.019(9) 0.058(9) -0.006(10)
C39 0.22(2) 0.117(12) 0.140(18) 0.019(10) 0.113(16) -0.006(11)
C40 0.25(2) 0.156(16) 0.18(2) -0.022(15) 0.140(19) -0.049(16)
C41 0.35(4) 0.160(16) 0.31(4) -0.026(17) 0.20(3) -0.042(17)
C42 0.18(2) 0.139(19) 0.083(9) 0.024(9) 0.055(10) 0.003(14)
C43 0.193(15) 0.17(2) 0.138(12) -0.004(10) 0.070(10) 0.004(12)
C44 0.184(13) 0.181(13) 0.148(11) -0.007(8) 0.070(8) 0.001(8)
C45 0.205(16) 0.190(15) 0.196(19) -0.016(10) 0.094(13) -0.003(10)
C42B 0.183(15) 0.13(2) 0.076(9) 0.025(9) 0.054(9) -0.001(13)
C43B 0.193(15) 0.17(2) 0.138(12) -0.004(10) 0.070(10) 0.004(12)
C44B 0.184(13) 0.181(13) 0.148(11) -0.007(8) 0.070(8) 0.001(8)
C45B 0.205(16) 0.190(15) 0.196(19) -0.016(10) 0.094(13) -0.003(10)
C46 0.070(7) 0.167(8) 0.053(6) -0.003(5) 0.032(5) -0.006(6)
C47 0.079(11) 0.193(12) 0.067(10) 0.014(8) 0.025(9) -0.021(9)
C48 0.090(13) 0.215(15) 0.081(13) -0.012(11) 0.012(11) -0.007(12)
C49 0.15(2) 0.243(18) 0.18(3) 0.046(17) 0.07(2) 0.032(16)
C50 0.20(3) 0.28(2) 0.29(4) 0.06(3) 0.13(3) 0.06(2)
C51 0.093(12) 0.191(13) 0.061(9) 0.012(8) 0.019(8) -0.039(9)
C52 0.108(14) 0.205(15) 0.057(10) 0.003(10) 0.019(9) -0.035(11)
C53 0.102(15) 0.190(17) 0.083(13) 0.006(11) -0.009(10) -0.021(12)
C54 0.12(2) 0.30(3) 0.15(2) -0.08(2) 0.010(17) -0.03(2)
C55 0.083(6) 0.109(7) 0.044(6) 0.001(5) 0.011(5) 0.003(5)
C56 0.086(7) 0.105(11) 0.058(9) 0.002(8) 0.008(6) 0.006(7)
C57 0.098(8) 0.156(12) 0.062(11) 0.004(9) 0.003(7) -0.020(8)
C58 0.118(12) 0.24(3) 0.20(3) 0.03(2) -0.027(14) -0.037(14)
C59 0.143(8) 0.108(7) 0.050(6) 0.000(5) 0.019(6) -0.007(5)
C60 0.191(16) 0.124(9) 0.057(9) 0.012(7) 0.027(9) 0.015(9)
C61 0.25(3) 0.131(17) 0.084(13) -0.001(13) -0.025(17) 0.028(17)
C62 0.23(3) 0.14(2) 0.11(2) 0.023(18) 0.006(17) 0.02(2)
C61B 0.20(2) 0.115(14) 0.037(15) 0.003(12) 0.008(14) 0.002(12)
C62B 0.23(3) 0.14(2) 0.11(2) 0.023(18) 0.006(17) 0.02(2)
C63 0.079(7) 0.104(8) 0.045(4) 0.003(4) 0.020(4) -0.001(6)
C64 0.076(9) 0.118(13) 0.046(4) 0.004(5) 0.020(5) 0.001(9)
C65 0.098(11) 0.194(16) 0.049(6) 0.008(6) 0.024(5) -0.002(10)
C66 0.16(2) 0.24(3) 0.046(7) 0.003(8) 0.019(8) 0.018(18)
C65B 0.098(11) 0.194(16) 0.049(6) 0.008(6) 0.024(5) -0.002(10)
C66B 0.16(2) 0.24(3) 0.046(7) 0.003(8) 0.019(8) 0.018(18)
C67 0.108(7) 0.134(8) 0.046(6) -0.005(5) 0.024(5) -0.016(6)
C68 0.099(8) 0.145(14) 0.043(8) -0.018(8) 0.016(7) -0.024(8)
C69 0.138(16) 0.19(2) 0.127(19) -0.036(16) 0.071(16) -0.026(15)
C70 0.197(17) 0.212(18) 0.160(15) -0.023(10) 0.104(13) -0.006(11)
C69B 0.094(14) 0.168(18) 0.025(14) -0.003(13) 0.003(12) -0.002(12)
C70B 0.197(17) 0.212(18) 0.160(15) -0.023(10) 0.104(13) -0.006(11)
Cu1 0.0773(14) 0.0924(16) 0.0318(9) 0.0026(9) 0.0150(9) -0.0004(12)
Cu2 0.0742(14) 0.0995(17) 0.0412(10) 0.0025(10) 0.0172(9) -0.0012(12)
Cu3 0.0736(14) 0.1080(18) 0.0434(10) -0.0043(11) 0.0081(10) 0.0062(13)
Cu4 0.0897(16) 0.1031(18) 0.0376(10) 0.0026(11) 0.0121(10) 0.0028(13)
Cu5 0.0662(13) 0.0967(17) 0.0405(10) 0.0000(10) 0.0176(9) -0.0011(12)
Cu6 0.0756(14) 0.1022(18) 0.0408(10) 0.0037(10) 0.0119(9) 0.0089(13)
Cu7 0.1079(18) 0.1019(19) 0.0435(11) 0.0012(11) 0.0077(11) 0.0116(15)
Cu8 0.132(2) 0.106(2) 0.0428(11) -0.0002(12) 0.0163(12) -0.0026(16)
Cu9 0.1031(18) 0.114(2) 0.0375(10) -0.0001(11) 0.0189(11) -0.0149(15)
Cu10 0.0752(14) 0.1163(19) 0.0425(10) 0.0018(11) 0.0217(10) -0.0009(13)
Cu11 0.0890(16) 0.1073(18) 0.0401(10) 0.0031(11) 0.0198(10) -0.0116(14)
Cu12 0.136(2) 0.106(2) 0.0430(11) 0.0014(12) 0.0214(12) -0.0126(16)
Cu13 0.1006(18) 0.124(2) 0.0394(10) -0.0019(12) 0.0235(11) -0.0235(15)
F1 0.214(12) 0.283(14) 0.111(7) 0.011(8) 0.055(7) 0.005(10)
F2 0.245(12) 0.276(14) 0.109(7) 0.009(8) 0.056(7) -0.010(10)
F3 0.245(17) 0.267(15) 0.141(17) -0.015(11) 0.080(13) -0.025(12)
F4 0.205(15) 0.269(18) 0.118(14) -0.022(12) 0.060(12) -0.024(12)
F5 0.235(18) 0.274(15) 0.134(16) 0.012(11) 0.068(13) -0.023(12)
F6 0.212(16) 0.284(19) 0.105(13) 0.009(12) 0.058(11) 0.004(13)
F3B 0.22(2) 0.262(14) 0.106(14) 0.001(10) 0.060(13) -0.012(12)
F4B 0.232(15) 0.28(2) 0.117(16) 0.005(13) 0.075(12) -0.016(14)
F5B 0.23(2) 0.274(15) 0.121(14) -0.003(11) 0.071(13) -0.011(13)
F6B 0.204(14) 0.25(2) 0.103(15) 0.010(13) 0.058(11) -0.002(13)
N1 0.083(8) 0.111(9) 0.045(5) 0.000(5) 0.015(5) -0.021(6)
N2 0.133(12) 0.158(10) 0.047(6) -0.002(6) 0.016(7) 0.044(9)
N3 0.132(7) 0.146(12) 0.076(7) 0.001(6) 0.007(5) 0.025(7)
N3B 0.132(7) 0.146(12) 0.076(7) 0.001(6) 0.007(5) 0.025(7)
N4 0.103(8) 0.125(11) 0.053(6) -0.008(6) 0.009(5) 0.017(7)
N5 0.167(12) 0.114(10) 0.080(7) 0.027(6) 0.050(7) 0.003(8)
N6 0.082(8) 0.189(11) 0.056(6) 0.006(6) 0.017(6) -0.025(7)
O1 0.118(11) 0.156(11) 0.071(9) 0.009(8) -0.001(8) -0.032(8)
O2 0.096(8) 0.182(13) 0.114(12) 0.022(9) 0.000(8) -0.008(8)
O3 0.14(2) 0.117(16) 0.081(14) 0.012(12) 0.020(15) -0.009(14)
O4 0.46(7) 0.17(3) 0.082(13) 0.009(13) 0.003(15) 0.12(3)
O5 0.099(16) 0.17(4) 0.060(14) -0.002(17) 0.033(13) -0.007(18)
O6 0.080(11) 0.121(18) 0.032(7) 0.002(8) 0.018(6) -0.016(10)
O7 0.16(2) 0.20(2) 0.12(2) -0.036(17) 0.06(2) -0.008(17)
O8 0.20(3) 0.21(2) 0.15(2) -0.010(18) 0.10(2) -0.001(19)
O3B 0.19(2) 0.093(18) 0.050(13) -0.009(12) 0.009(13) -0.004(15)
O4B 0.31(4) 0.22(3) 0.16(3) 0.10(3) 0.12(3) 0.09(3)
O5B 0.108(19) 0.17(3) 0.054(13) -0.001(13) 0.032(14) -0.004(19)
O6B 0.14(2) 0.205(18) 0.049(9) -0.003(9) 0.024(10) -0.033(16)
O7B 0.113(15) 0.17(2) 0.065(16) -0.022(15) 0.038(14) -0.009(14)
O8B 0.19(3) 0.191(18) 0.17(3) -0.066(18) 0.11(3) -0.042(17)
P1 0.211(9) 0.253(11) 0.089(5) 0.009(6) 0.059(5) -0.009(8)
S1 0.079(3) 0.105(4) 0.045(2) 0.007(2) 0.017(2) -0.005(3)
S2 0.073(3) 0.129(4) 0.050(2) 0.000(2) 0.016(2) 0.005(3)
S3 0.102(4) 0.105(4) 0.054(2) -0.003(2) 0.025(2) 0.005(3)
S4 0.106(4) 0.117(4) 0.040(2) -0.003(2) 0.021(2) -0.001(3)
S5 0.095(4) 0.139(5) 0.058(3) -0.002(3) 0.000(2) 0.021(3)
S6 0.128(4) 0.125(5) 0.044(2) 0.001(3) 0.002(2) 0.017(3)
S7 0.103(4) 0.115(4) 0.054(2) -0.003(2) 0.014(2) 0.019(3)
S8 0.132(4) 0.119(4) 0.051(2) -0.005(3) 0.021(3) -0.011(3)
S9 0.166(5) 0.127(5) 0.047(2) 0.003(3) 0.030(3) -0.020(4)
S10 0.158(5) 0.136(5) 0.054(3) 0.002(3) 0.036(3) -0.041(4)
S11 0.089(3) 0.170(5) 0.047(2) -0.006(3) 0.023(2) -0.028(3)
S12 0.078(3) 0.157(5) 0.048(2) 0.004(3) 0.020(2) 0.008(3)

loop_
_atom_type_symbol
_atom_type_description
_atom_type_scat_dispersion_real
_atom_type_scat_dispersion_imag
_atom_type_scat_source
C C 0.0033 0.0016 'International Tables Vol C Tables 4.2.6.8 and 6.1.1.4'
H H 0.0000 0.0000 'International Tables Vol C Tables 4.2.6.8 and 6.1.1.4'
N N 0.0061 0.0033 'International Tables Vol C Tables 4.2.6.8 and 6.1.1.4'
F F 0.0171 0.0103 'International Tables Vol C Tables 4.2.6.8 and 6.1.1.4'
P P 0.1023 0.0942 'International Tables Vol C Tables 4.2.6.8 and 6.1.1.4'
S S 0.1246 0.1234 'International Tables Vol C Tables 4.2.6.8 and 6.1.1.4'
Cu Cu 0.3201 1.2651 'International Tables Vol C Tables 4.2.6.8 and 6.1.1.4'
O O 0.0106 0.0060 'International Tables Vol C Tables 4.2.6.8 and 6.1.1.4'

loop_
_citation_id
_citation_doi
_citation_year
1 10.1002/anie.201608609 2016

loop_
_geom_angle_atom_site_label_1
_geom_angle_atom_site_label_2
_geom_angle_atom_site_label_3
_geom_angle
N1 C1 S1 119.7(15)
N1 C1 S2 116.7(14)
S1 C1 S2 123.3(10)
C3 C2 N1 111.1(18)
C2 C3 C4 112(2)
C5 C4 C3 115(3)
N1 C6 C7 115.1(17)
C8 C7 C6 112.2(19)
C7 C8 C9 117(2)
N2 C10 S4 116.4(14)
N2 C10 S3 116.5(16)
S4 C10 S3 126.9(13)
N2 C11 C12 112(2)
C13 C12 C11 106.9(9)
C12 C13 C14 106.0(9)
N2 C15 C16 109.9(18)
C17 C16 C15 119(2)
C16 C17 C18 116(2)
N3 C19 S6 118(3)
N3B C19 S6 119(2)
N3 C19 S5 115(3)
N3B C19 S5 115(2)
S6 C19 S5 126.6(14)
C21 C20 N3 106(5)
C20 C21 C22 117(4)
C23 C22 C21 105.3(9)
C25 C24 N3 91(5)
C26 C25 C24 105.7(9)
C25 C26 C27 105.5(9)
C21B C20B N3B 124(6)
C22B C21B C20B 97(4)
C23B C22B C21B 125(6)
C25B C24B N3B 106(4)
C24B C25B C26B 105.9(9)
C25B C26B C27B 102(4)
N4 C28 S8 118.6(17)
N4 C28 S7 117.8(17)
S8 C28 S7 123.5(11)
N4 C29 C30 112.6(17)
C29 C30 C31 111.7(17)
C32 C31 C30 110.7(18)
N4 C33 C34 114(2)
C33 C34 C35 110(2)
C36 C35 C34 96(3)
N5 C37 S9 122.2(16)
N5 C37 S10 115.0(18)
S9 C37 S10 122.4(13)
N5 C38 C39 115(3)
C38 C39 C40 111(3)
C39 C40 C41 115(4)
N5 C42 C43 112(4)
C44 C43 C42 106(4)
C45 C44 C43 102(5)
N5 C42B C43B 101(4)
C44B C43B C42B 162(7)
C43B C44B C45B 105.4(9)
N6 C46 S11 116.4(18)
N6 C46 S12 119.2(19)
S11 C46 S12 124.3(11)
N6 C47 C48 112.5(18)
C49 C48 C47 109(2)
C50 C49 C48 105(3)
N6 C51 C52 111.9(18)
C51 C52 C53 113(2)
C52 C53 C54 111(2)
C56 C55 Cu2 150.3(18)
C56 C55 Cu4 124.7(15)
Cu2 C55 Cu4 76.9(6)
C56 C55 Cu3 123.8(17)
Cu2 C55 Cu3 77.5(6)
Cu4 C55 Cu3 77.3(7)
C55 C56 C57 177(2)
O1 C57 O2 126(3)
O1 C57 C56 125(3)
O2 C57 C56 109(2)
C60 C59 Cu12 143.5(18)
C60 C59 Cu7 133.2(19)
Cu12 C59 Cu7 77.8(6)
C60 C59 Cu8 118.5(16)
Cu12 C59 Cu8 79.4(7)
Cu7 C59 Cu8 81.3(7)
C59 C60 C61 164(2)
C59 C60 C61B 160(2)
O4 C61 O3 120(4)
O4 C61 C60 119(3)
O3 C61 C60 109.7(10)
O4B C61B O3B 128(3)
O4B C61B C60 130(4)
O3B C61B C60 98(2)
C64 C63 Cu6 132.0(16)
C64 C63 Cu11 136.2(17)
Cu6 C63 Cu11 78.4(6)
C64 C63 Cu5 131.9(18)
Cu6 C63 Cu5 78.2(6)
Cu11 C63 Cu5 77.4(6)
C63 C64 C65 170(3)
C63 C64 C65B 174(2)
O5 C65 O6 132(3)
O5 C65 C64 122(3)
O6 C65 C64 104.8(16)
O5B C65B O6B 100(4)
O5B C65B C64 115(3)
O6B C65B C64 113(2)
C68 C67 Cu10 140(2)
C68 C67 Cu9 121.3(15)
Cu10 C67 Cu9 81.0(6)
C68 C67 Cu13 135.7(19)
Cu10 C67 Cu13 77.5(6)
Cu9 C67 Cu13 79.2(7)
C67 C68 C69B 171(3)
C67 C68 C69 162(2)
O7 C69 O8 118(4)
O7 C69 C68 111(4)
O8 C69 C68 106(3)
O7B C69B O8B 118(3)
O7B C69B C68 122(3)
O8B C69B C68 120(3)
Cu4 Cu1 Cu5 119.48(11)
Cu4 Cu1 Cu9 61.52(8)
Cu5 Cu1 Cu9 120.25(11)
Cu4 Cu1 Cu3 59.32(8)
Cu5 Cu1 Cu3 89.50(9)
Cu9 Cu1 Cu3 120.84(10)
Cu4 Cu1 Cu12 119.98(10)
Cu5 Cu1 Cu12 120.50(10)
Cu9 Cu1 Cu12 89.82(10)
Cu3 Cu1 Cu12 119.19(12)
Cu4 Cu1 Cu11 178.13(12)
Cu5 Cu1 Cu11 58.78(8)
Cu9 Cu1 Cu11 119.72(11)
Cu3 Cu1 Cu11 119.43(9)
Cu12 Cu1 Cu11 61.74(9)
Cu4 Cu1 Cu6 119.92(11)
Cu5 Cu1 Cu6 59.14(8)
Cu9 Cu1 Cu6 178.55(12)
Cu3 Cu1 Cu6 60.60(8)
Cu12 Cu1 Cu6 89.49(10)
Cu11 Cu1 Cu6 58.84(8)
Cu4 Cu1 Cu10 90.76(10)
Cu5 Cu1 Cu10 60.90(8)
Cu9 Cu1 Cu10 59.35(8)
Cu3 Cu1 Cu10 121.01(12)
Cu12 Cu1 Cu10 119.80(12)
Cu11 Cu1 Cu10 88.85(10)
Cu6 Cu1 Cu10 120.01(10)
Cu4 Cu1 Cu8 61.56(9)
Cu5 Cu1 Cu8 178.71(13)
Cu9 Cu1 Cu8 59.36(9)
Cu3 Cu1 Cu8 91.72(10)
Cu12 Cu1 Cu8 58.49(9)
Cu11 Cu1 Cu8 120.19(12)
Cu6 Cu1 Cu8 121.21(12)
Cu10 Cu1 Cu8 118.69(10)
Cu4 Cu1 Cu7 90.53(10)
Cu5 Cu1 Cu7 120.61(10)
Cu9 Cu1 Cu7 119.09(10)
Cu3 Cu1 Cu7 61.95(10)
Cu12 Cu1 Cu7 57.24(10)
Cu11 Cu1 Cu7 89.95(10)
Cu6 Cu1 Cu7 61.48(8)
Cu10 Cu1 Cu7 176.99(13)
Cu8 Cu1 Cu7 59.74(9)
Cu4 Cu1 Cu13 119.92(10)
Cu5 Cu1 Cu13 89.35(9)
Cu9 Cu1 Cu13 58.44(8)
Cu3 Cu1 Cu13 177.92(13)
Cu12 Cu1 Cu13 62.88(11)
Cu11 Cu1 Cu13 61.28(8)
Cu6 Cu1 Cu13 120.11(10)
Cu10 Cu1 Cu13 56.92(9)
Cu8 Cu1 Cu13 89.45(10)
Cu7 Cu1 Cu13 120.12(13)
Cu4 Cu1 Cu2 57.46(8)
Cu5 Cu1 Cu2 62.03(8)
Cu9 Cu1 Cu2 90.70(10)
Cu3 Cu1 Cu2 57.72(9)
Cu12 Cu1 Cu2 176.51(12)
Cu11 Cu1 Cu2 120.79(10)
Cu6 Cu1 Cu2 90.07(9)
Cu10 Cu1 Cu2 63.30(9)
Cu8 Cu1 Cu2 119.02(10)
Cu7 Cu1 Cu2 119.64(11)
Cu13 Cu1 Cu2 120.20(12)
C55 Cu2 S3 118.0(5)
C55 Cu2 S1 117.7(5)
S3 Cu2 S1 105.8(2)
C55 Cu2 Cu4 52.7(5)
S3 Cu2 Cu4 96.17(15)
S1 Cu2 Cu4 157.49(18)
C55 Cu2 Cu3 52.5(6)
S3 Cu2 Cu3 157.03(17)
S1 Cu2 Cu3 96.60(16)
Cu4 Cu2 Cu3 61.13(9)
C55 Cu2 Cu1 99.8(6)
S3 Cu2 Cu1 106.83(18)
S1 Cu2 Cu1 107.67(16)
Cu4 Cu2 Cu1 60.01(8)
Cu3 Cu2 Cu1 60.32(9)
C55 Cu2 Cu5 140.6(6)
S3 Cu2 Cu5 100.41(16)
S1 Cu2 Cu5 53.73(14)
Cu4 Cu2 Cu5 117.99(12)
Cu3 Cu2 Cu5 88.63(9)
Cu1 Cu2 Cu5 57.99(8)
C55 Cu2 Cu10 141.3(5)
S3 Cu2 Cu10 53.47(16)
S1 Cu2 Cu10 100.03(15)
Cu4 Cu2 Cu10 88.97(10)
Cu3 Cu2 Cu10 118.15(12)
Cu1 Cu2 Cu10 57.84(9)
Cu5 Cu2 Cu10 57.80(7)
C55 Cu3 S5 113.9(5)
C55 Cu3 S2 114.7(5)
S5 Cu3 S2 110.7(2)
C55 Cu3 Cu2 50.0(5)
S5 Cu3 Cu2 153.57(18)
S2 Cu3 Cu2 95.74(17)
C55 Cu3 Cu4 51.3(5)
S5 Cu3 Cu4 94.57(17)
S2 Cu3 Cu4 154.76(19)
Cu2 Cu3 Cu4 59.04(8)
C55 Cu3 Cu1 99.3(5)
S5 Cu3 Cu1 108.0(2)
S2 Cu3 Cu1 109.45(15)
Cu2 Cu3 Cu1 61.96(9)
Cu4 Cu3 Cu1 59.91(8)
C55 Cu3 Cu6 141.6(5)
S5 Cu3 Cu6 103.67(18)
S2 Cu3 Cu6 55.03(15)
Cu2 Cu3 Cu6 92.14(10)
Cu4 Cu3 Cu6 119.81(11)
Cu1 Cu3 Cu6 59.89(8)
C55 Cu3 Cu7 139.8(5)
S5 Cu3 Cu7 53.99(18)
S2 Cu3 Cu7 104.86(18)
Cu2 Cu3 Cu7 121.28(12)
Cu4 Cu3 Cu7 89.37(11)
Cu1 Cu3 Cu7 59.36(9)
Cu6 Cu3 Cu7 60.37(8)
C55 Cu4 S4 115.6(6)
C55 Cu4 S6 115.8(6)
S4 Cu4 S6 106.0(2)
C55 Cu4 Cu2 50.4(5)
S4 Cu4 Cu2 96.82(16)
S6 Cu4 Cu2 157.13(19)
C55 Cu4 Cu3 51.4(5)
S4 Cu4 Cu3 156.65(17)
S6 Cu4 Cu3 97.33(18)
Cu2 Cu4 Cu3 59.84(8)
C55 Cu4 Cu1 100.1(4)
S4 Cu4 Cu1 109.86(17)
S6 Cu4 Cu1 109.28(18)
Cu2 Cu4 Cu1 62.54(8)
Cu3 Cu4 Cu1 60.77(8)
C55 Cu4 Cu9 142.4(5)
S4 Cu4 Cu9 55.27(16)
S6 Cu4 Cu9 101.3(2)
Cu2 Cu4 Cu9 92.52(10)
Cu3 Cu4 Cu9 120.34(10)
Cu1 Cu4 Cu9 59.58(8)
C55 Cu4 Cu8 142.2(5)
S4 Cu4 Cu8 101.81(18)
S6 Cu4 Cu8 54.31(18)
Cu2 Cu4 Cu8 122.44(11)
Cu3 Cu4 Cu8 91.59(11)
Cu1 Cu4 Cu8 59.91(8)
Cu9 Cu4 Cu8 58.22(10)
C63 Cu5 S1 116.1(5)
C63 Cu5 S12 115.1(5)
S1 Cu5 S12 107.5(2)
C63 Cu5 Cu11 51.1(5)
S1 Cu5 Cu11 156.98(17)
S12 Cu5 Cu11 95.48(19)
C63 Cu5 Cu6 50.5(5)
S1 Cu5 Cu6 96.82(16)
S12 Cu5 Cu6 155.6(2)
Cu11 Cu5 Cu6 60.16(9)
C63 Cu5 Cu1 99.0(5)
S1 Cu5 Cu1 108.99(14)
S12 Cu5 Cu1 109.74(15)
Cu11 Cu5 Cu1 61.03(8)
Cu6 Cu5 Cu1 60.89(8)
C63 Cu5 Cu10 140.1(5)
S1 Cu5 Cu10 103.27(15)
S12 Cu5 Cu10 54.35(13)
Cu11 Cu5 Cu10 89.63(10)
Cu6 Cu5 Cu10 120.90(10)
Cu1 Cu5 Cu10 60.04(8)
C63 Cu5 Cu2 139.5(5)
S1 Cu5 Cu2 53.15(12)
S12 Cu5 Cu2 104.87(16)
Cu11 Cu5 Cu2 121.00(10)
Cu6 Cu5 Cu2 89.88(9)
Cu1 Cu5 Cu2 59.98(8)
Cu10 Cu5 Cu2 62.30(8)
C63 Cu6 S7 116.0(6)
C63 Cu6 S2 114.3(6)
S7 Cu6 S2 110.0(2)
C63 Cu6 Cu11 51.0(5)
S7 Cu6 Cu11 95.81(19)
S2 Cu6 Cu11 154.20(19)
C63 Cu6 Cu5 51.3(5)
S7 Cu6 Cu5 155.4(2)
S2 Cu6 Cu5 94.58(17)
Cu11 Cu6 Cu5 59.62(9)
C63 Cu6 Cu1 98.8(5)
S7 Cu6 Cu1 108.43(16)
S2 Cu6 Cu1 108.38(15)
Cu11 Cu6 Cu1 60.54(8)
Cu5 Cu6 Cu1 59.97(8)
C63 Cu6 Cu3 139.9(6)
S7 Cu6 Cu3 103.35(16)
S2 Cu6 Cu3 54.23(13)
Cu11 Cu6 Cu3 120.04(10)
Cu5 Cu6 Cu3 89.35(10)
Cu1 Cu6 Cu3 59.51(8)
C63 Cu6 Cu7 140.1(5)
S7 Cu6 Cu7 53.73(14)
S2 Cu6 Cu7 104.64(15)
Cu11 Cu6 Cu7 89.72(10)
Cu5 Cu6 Cu7 119.37(10)
Cu1 Cu6 Cu7 59.41(8)
Cu3 Cu6 Cu7 60.88(9)
C59 Cu7 S7 118.4(6)
C59 Cu7 S5 115.6(6)
S7 Cu7 S5 108.6(2)
C59 Cu7 Cu12 50.9(6)
S7 Cu7 Cu12 96.04(19)
S5 Cu7 Cu12 155.15(18)
C59 Cu7 Cu8 49.5(6)
S7 Cu7 Cu8 155.8(2)
S5 Cu7 Cu8 95.34(17)
Cu12 Cu7 Cu8 59.87(10)
C59 Cu7 Cu1 97.9(6)
S7 Cu7 Cu1 108.25(17)
S5 Cu7 Cu1 106.68(19)
Cu12 Cu7 Cu1 61.17(10)
Cu8 Cu7 Cu1 60.07(9)
C59 Cu7 Cu6 141.1(6)
S7 Cu7 Cu6 53.84(16)
S5 Cu7 Cu6 101.70(18)
Cu12 Cu7 Cu6 90.35(10)
Cu8 Cu7 Cu6 119.18(12)
Cu1 Cu7 Cu6 59.11(8)
C59 Cu7 Cu3 138.9(6)
S7 Cu7 Cu3 101.67(19)
S5 Cu7 Cu3 53.22(17)
Cu12 Cu7 Cu3 119.85(13)
Cu8 Cu7 Cu3 90.00(11)
Cu1 Cu7 Cu3 58.69(9)
Cu6 Cu7 Cu3 58.75(8)
C59 Cu8 S6 114.9(7)
C59 Cu8 S9 115.7(7)
S6 Cu8 S9 110.0(2)
C59 Cu8 Cu12 50.0(5)
S6 Cu8 Cu12 153.4(2)
S9 Cu8 Cu12 96.59(19)
C59 Cu8 Cu9 141.0(6)
S6 Cu8 Cu9 102.8(2)
S9 Cu8 Cu9 55.51(19)
Cu12 Cu8 Cu9 91.43(12)
C59 Cu8 Cu7 49.2(6)
S6 Cu8 Cu7 95.32(19)
S9 Cu8 Cu7 154.6(2)
Cu12 Cu8 Cu7 58.06(10)
Cu9 Cu8 Cu7 120.13(11)
C59 Cu8 Cu1 97.8(5)
S6 Cu8 Cu1 107.35(19)
S9 Cu8 Cu1 110.1(2)
Cu12 Cu8 Cu1 60.61(9)
Cu9 Cu8 Cu1 59.95(9)
Cu7 Cu8 Cu1 60.19(9)
C59 Cu8 Cu4 137.6(6)
S6 Cu8 Cu4 53.58(17)
S9 Cu8 Cu4 105.9(2)
Cu12 Cu8 Cu4 119.07(11)
Cu9 Cu8 Cu4 60.67(10)
Cu7 Cu8 Cu4 89.04(11)
Cu1 Cu8 Cu4 58.53(8)
C67 Cu9 S9 114.9(6)
C67 Cu9 S4 114.6(7)
S9 Cu9 S4 109.8(2)
C67 Cu9 Cu13 50.6(6)
S9 Cu9 Cu13 96.16(18)
S4 Cu9 Cu13 154.08(18)
C67 Cu9 Cu10 49.3(5)
S9 Cu9 Cu10 154.36(19)
S4 Cu9 Cu10 95.86(16)
Cu13 Cu9 Cu10 58.24(9)
C67 Cu9 Cu8 141.9(6)
S9 Cu9 Cu8 55.4(2)
S4 Cu9 Cu8 102.53(18)
Cu13 Cu9 Cu8 91.90(11)
Cu10 Cu9 Cu8 121.30(11)
C67 Cu9 Cu1 98.8(5)
S9 Cu9 Cu1 110.6(2)
S4 Cu9 Cu1 107.34(16)
Cu13 Cu9 Cu1 61.31(8)
Cu10 Cu9 Cu1 60.64(8)
Cu8 Cu9 Cu1 60.69(9)
C67 Cu9 Cu4 138.4(6)
S9 Cu9 Cu4 106.1(2)
S4 Cu9 Cu4 53.19(15)
Cu13 Cu9 Cu4 120.16(10)
Cu10 Cu9 Cu4 89.98(10)
Cu8 Cu9 Cu4 61.11(10)
Cu1 Cu9 Cu4 58.90(8)
C67 Cu10 S12 118.9(5)
C67 Cu10 S3 114.9(6)
S12 Cu10 S3 107.7(2)
C67 Cu10 Cu13 51.7(6)
S12 Cu10 Cu13 96.80(19)
S3 Cu10 Cu13 155.34(16)
C67 Cu10 Cu9 49.7(5)
S12 Cu10 Cu9 157.0(2)
S3 Cu10 Cu9 95.12(15)
Cu13 Cu10 Cu9 60.27(9)
C67 Cu10 Cu1 98.6(6)
S12 Cu10 Cu1 109.35(17)
S3 Cu10 Cu1 106.21(17)
Cu13 Cu10 Cu1 61.76(10)
Cu9 Cu10 Cu1 60.01(9)
C67 Cu10 Cu5 142.6(6)
S12 Cu10 Cu5 54.91(14)
S3 Cu10 Cu5 100.79(15)
Cu13 Cu10 Cu5 91.08(10)
Cu9 Cu10 Cu5 119.07(12)
Cu1 Cu10 Cu5 59.06(8)
C67 Cu10 Cu2 137.3(5)
S12 Cu10 Cu2 103.35(16)
S3 Cu10 Cu2 51.77(15)
Cu13 Cu10 Cu2 120.60(12)
Cu9 Cu10 Cu2 88.52(10)
Cu1 Cu10 Cu2 58.86(8)
Cu5 Cu10 Cu2 59.90(7)
C63 Cu11 S8 115.9(6)
C63 Cu11 S11 116.8(5)
S8 Cu11 S11 107.7(3)
C63 Cu11 Cu5 51.5(5)
S8 Cu11 Cu5 156.0(2)
S11 Cu11 Cu5 96.2(2)
C63 Cu11 Cu6 50.5(5)
S8 Cu11 Cu6 95.9(2)
S11 Cu11 Cu6 156.4(2)
Cu5 Cu11 Cu6 60.22(9)
C63 Cu11 Cu1 98.5(5)
S8 Cu11 Cu1 108.49(17)
S11 Cu11 Cu1 108.76(16)
Cu5 Cu11 Cu1 60.19(8)
Cu6 Cu11 Cu1 60.62(8)
C63 Cu11 Cu13 140.1(6)
S8 Cu11 Cu13 103.19(17)
S11 Cu11 Cu13 53.51(13)
Cu5 Cu11 Cu13 89.20(10)
Cu6 Cu11 Cu13 120.26(10)
Cu1 Cu11 Cu13 59.65(8)
C63 Cu11 Cu12 138.9(5)
S8 Cu11 Cu12 53.68(14)
S11 Cu11 Cu12 103.55(17)
Cu5 Cu11 Cu12 119.31(11)
Cu6 Cu11 Cu12 89.00(10)
Cu1 Cu11 Cu12 59.13(8)
Cu13 Cu11 Cu12 61.43(9)
C59 Cu12 S10 116.6(6)
C59 Cu12 S8 119.4(6)
S10 Cu12 S8 105.5(2)
C59 Cu12 Cu7 51.2(6)
S10 Cu12 Cu7 157.18(18)
S8 Cu12 Cu7 97.2(2)
C59 Cu12 Cu8 50.6(6)
S10 Cu12 Cu8 95.16(18)
S8 Cu12 Cu8 159.1(2)
Cu7 Cu12 Cu8 62.07(10)
C59 Cu12 Cu1 98.4(6)
S10 Cu12 Cu1 107.4(2)
S8 Cu12 Cu1 108.64(19)
Cu7 Cu12 Cu1 61.59(10)
Cu8 Cu12 Cu1 60.90(9)
C59 Cu12 Cu11 142.0(6)
S10 Cu12 Cu11 100.2(2)
S8 Cu12 Cu11 53.84(18)
Cu7 Cu12 Cu11 90.93(11)
Cu8 Cu12 Cu11 120.00(13)
Cu1 Cu12 Cu11 59.14(8)
C59 Cu12 Cu13 138.5(6)
S10 Cu12 Cu13 52.7(2)
S8 Cu12 Cu13 101.4(2)
Cu7 Cu12 Cu13 120.43(13)
Cu8 Cu12 Cu13 88.49(11)
Cu1 Cu12 Cu13 58.84(9)
Cu11 Cu12 Cu13 59.11(9)
C67 Cu13 S10 117.4(6)
C67 Cu13 S11 118.4(6)
S10 Cu13 S11 106.4(3)
C67 Cu13 Cu10 50.8(6)
S10 Cu13 Cu10 156.97(18)
S11 Cu13 Cu10 96.4(2)
C67 Cu13 Cu9 50.2(5)
S10 Cu13 Cu9 95.59(17)
S11 Cu13 Cu9 157.8(2)
Cu10 Cu13 Cu9 61.49(9)
C67 Cu13 Cu1 97.6(5)
S10 Cu13 Cu1 106.8(2)
S11 Cu13 Cu1 109.11(16)
Cu10 Cu13 Cu1 61.32(9)
Cu9 Cu13 Cu1 60.24(8)
C67 Cu13 Cu11 140.7(6)
S10 Cu13 Cu11 100.39(19)
S11 Cu13 Cu11 54.48(15)
Cu10 Cu13 Cu11 90.08(10)
Cu9 Cu13 Cu11 119.31(12)
Cu1 Cu13 Cu11 59.07(8)
C67 Cu13 Cu12 137.9(5)
S10 Cu13 Cu12 52.6(2)
S11 Cu13 Cu12 102.7(2)
Cu10 Cu13 Cu12 119.59(12)
Cu9 Cu13 Cu12 88.18(11)
Cu1 Cu13 Cu12 58.28(10)
Cu11 Cu13 Cu12 59.46(9)
C1 N1 C6 119.9(16)
C1 N1 C2 123.8(17)
C6 N1 C2 116.3(14)
C10 N2 C11 123.9(17)
C10 N2 C15 121.6(19)
C11 N2 C15 113.5(18)
C19 N3 C24 135(5)
C19 N3 C20 129(4)
C24 N3 C20 94(5)
C19 N3B C24B 112(4)
C19 N3B C20B 116(4)
C24B N3B C20B 131(5)
C28 N4 C29 122.2(18)
C28 N4 C33 122.5(19)
C29 N4 C33 115.3(16)
C37 N5 C38 125.3(19)
C37 N5 C42 120(7)
C38 N5 C42 115(6)
C37 N5 C42B 117(6)
C38 N5 C42B 117(6)
C46 N6 C47 122(2)
C46 N6 C51 123(2)
C47 N6 C51 115.1(16)
C57 O2 C58 111(2)
C61 O3 C62 121(4)
C66 O6 C65 107(2)
C69 O8 C70 113.5(11)
C61B O3B C62B 116(4)
C65B O6B C66B 112(3)
C69B O8B C70B 104(3)
F1 P1 F6B 85.4(19)
F1 P1 F3B 89.7(19)
F6B P1 F3B 98(3)
F1 P1 F4B 102(2)
F6B P1 F4B 172(2)
F3B P1 F4B 86(3)
F1 P1 F5B 106(2)
F6B P1 F5B 85(3)
F3B P1 F5B 164(2)
F4B P1 F5B 88.9(7)
F1 P1 F4 83.7(15)
F1 P1 F2 172.5(14)
F6B P1 F2 89(2)
F3B P1 F2 86(2)
F4B P1 F2 84(2)
F5B P1 F2 78.4(19)
F4 P1 F2 103.6(14)
F1 P1 F6 89.8(14)
F4 P1 F6 173.5(17)
F2 P1 F6 82.9(14)
F1 P1 F3 94.2(16)
F4 P1 F3 91(2)
F2 P1 F3 87.4(16)
F6 P1 F3 90(2)
F1 P1 F5 80.5(15)
F4 P1 F5 84(2)
F2 P1 F5 98.4(16)
F6 P1 F5 94(2)
F3 P1 F5 173(2)
C1 S1 Cu2 111.8(6)
C1 S1 Cu5 95.3(6)
Cu2 S1 Cu5 73.13(16)
C1 S2 Cu3 112.1(6)
C1 S2 Cu6 96.8(6)
Cu3 S2 Cu6 70.75(17)
C10 S3 Cu2 108.0(8)
C10 S3 Cu10 99.2(7)
Cu2 S3 Cu10 74.77(18)
C10 S4 Cu4 109.4(7)
C10 S4 Cu9 99.7(7)
Cu4 S4 Cu9 71.54(17)
C19 S5 Cu3 108.1(8)
C19 S5 Cu7 101.8(9)
Cu3 S5 Cu7 72.79(18)
C19 S6 Cu4 108.0(8)
C19 S6 Cu8 103.8(8)
Cu4 S6 Cu8 72.11(19)
C28 S7 Cu7 111.8(7)
C28 S7 Cu6 96.0(7)
Cu7 S7 Cu6 72.43(18)
C28 S8 Cu12 111.1(7)
C28 S8 Cu11 96.0(8)
Cu12 S8 Cu11 72.48(19)
C37 S9 Cu8 107.3(8)
C37 S9 Cu9 107.1(8)
Cu8 S9 Cu9 69.10(19)
C37 S10 Cu12 107.9(9)
C37 S10 Cu13 106.6(8)
Cu12 S10 Cu13 74.6(2)
C46 S11 Cu13 111.5(7)
C46 S11 Cu11 95.6(6)
Cu13 S11 Cu11 72.01(18)
C46 S12 Cu10 110.6(7)
C46 S12 Cu5 96.6(7)
Cu10 S12 Cu5 70.74(16)

loop_
_geom_bond_atom_site_label_1
_geom_bond_atom_site_label_2
_geom_bond_distance
C1 N1 1.353(19)
C1 S1 1.726(18)
C1 S2 1.738(19)
C2 C3 1.43(3)
C2 N1 1.46(2)
C3 C4 1.55(3)
C4 C5 1.45(4)
C6 N1 1.45(2)
C6 C7 1.54(2)
C7 C8 1.46(3)
C8 C9 1.51(3)
C10 N2 1.36(2)
C10 S4 1.67(2)
C10 S3 1.741(18)
C11 N2 1.46(3)
C11 C12 1.533(10)
C12 C13 1.530(10)
C13 C14 1.557(10)
C15 N2 1.52(2)
C15 C16 1.543(10)
C16 C17 1.534(10)
C17 C18 1.540(10)
C19 N3 1.29(6)
C19 N3B 1.47(6)
C19 S6 1.65(2)
C19 S5 1.78(2)
C20 C21 1.538(10)
C20 N3 1.56(2)
C21 C22 1.539(10)
C22 C23 1.539(10)
C24 C25 1.543(10)
C24 N3 1.56(2)
C25 C26 1.538(10)
C26 C27 1.544(10)
C20B C21B 1.540(10)
C20B N3B 1.56(2)
C21B C22B 1.540(10)
C22B C23B 1.538(10)
C24B C25B 1.539(10)
C24B N3B 1.56(2)
C25B C26B 1.540(10)
C26B C27B 1.545(10)
C28 N4 1.32(2)
C28 S8 1.73(2)
C28 S7 1.74(2)
C29 N4 1.47(2)
C29 C30 1.48(3)
C30 C31 1.535(10)
C31 C32 1.534(10)
C33 N4 1.49(3)
C33 C34 1.54(3)
C34 C35 1.57(4)
C35 C36 1.537(10)
C37 N5 1.34(3)
C37 S9 1.71(2)
C37 S10 1.77(2)
C38 N5 1.44(3)
C38 C39 1.46(3)
C39 C40 1.46(4)
C40 C41 1.48(4)
C42 N5 1.50(3)
C42 C43 1.544(10)
C43 C44 1.541(10)
C44 C45 1.540(10)
C42B N5 1.50(3)
C42B C43B 1.544(10)
C43B C44B 1.538(10)
C44B C45B 1.544(10)
C46 N6 1.34(2)
C46 S11 1.72(2)
C46 S12 1.73(2)
C47 N6 1.47(3)
C47 C48 1.60(3)
C48 C49 1.58(4)
C49 C50 1.540(10)
C51 N6 1.48(3)
C51 C52 1.48(3)
C52 C53 1.49(3)
C53 C54 1.55(4)
C55 C56 1.201(10)
C55 Cu2 2.006(17)
C55 Cu4 2.072(18)
C55 Cu3 2.076(19)
C56 C57 1.47(3)
C57 O1 1.13(3)
C57 O2 1.38(3)
C58 O2 1.43(3)
C59 C60 1.213(7)
C59 Cu12 2.010(19)
C59 Cu7 2.018(19)
C59 Cu8 2.03(2)
C60 C61 1.506(9)
C60 C61B 1.515(9)
C61 O4 1.211(10)
C61 O3 1.426(10)
C62 O3 1.432(10)
C61B O4B 1.212(14)
C61B O3B 1.424(14)
C62B O3B 1.434(14)
C63 C64 1.187(19)
C63 Cu6 2.042(17)
C63 Cu11 2.056(17)
C63 Cu5 2.066(18)
C64 C65 1.500(10)
C64 C65B 1.500(10)
C65 O5 1.213(10)
C65 O6 1.435(10)
C66 O6 1.430(10)
C65B O5B 1.215(10)
C65B O6B 1.429(10)
C66B O6B 1.432(10)
C67 C68 1.208(8)
C67 Cu10 2.001(18)
C67 Cu9 2.014(18)
C67 Cu13 2.03(2)
C68 C69B 1.504(13)
C68 C69 1.508(9)
C69 O7 1.196(10)
C69 O8 1.423(10)
C70 O8 1.438(10)
C69B O7B 1.190(14)
C69B O8B 1.422(14)
C70B O8B 1.444(14)
Cu1 Cu4 2.605(3)
Cu1 Cu5 2.614(3)
Cu1 Cu9 2.624(3)
Cu1 Cu3 2.628(3)
Cu1 Cu12 2.635(4)
Cu1 Cu11 2.636(3)
Cu1 Cu6 2.638(3)
Cu1 Cu10 2.640(3)
Cu1 Cu8 2.643(3)
Cu1 Cu7 2.646(3)
Cu1 Cu13 2.651(3)
Cu1 Cu2 2.669(3)
Cu2 S3 2.268(6)
Cu2 S1 2.277(4)
Cu2 Cu4 2.536(3)
Cu2 Cu3 2.557(3)
Cu2 Cu5 2.723(3)
Cu2 Cu10 2.786(3)
Cu3 S5 2.276(6)
Cu3 S2 2.283(5)
Cu3 Cu4 2.590(3)
Cu3 Cu6 2.656(3)
Cu3 Cu7 2.714(4)
Cu4 S4 2.257(6)
Cu4 S6 2.271(6)
Cu4 Cu9 2.675(4)
Cu4 Cu8 2.686(4)
Cu5 S1 2.294(6)
Cu5 S12 2.308(6)
Cu5 Cu11 2.576(3)
Cu5 Cu6 2.592(3)
Cu5 Cu10 2.663(3)
Cu6 S7 2.287(6)
Cu6 S2 2.306(6)
Cu6 Cu11 2.590(3)
Cu6 Cu7 2.701(3)
Cu7 S7 2.284(5)
Cu7 S5 2.299(7)
Cu7 Cu12 2.530(4)
Cu7 Cu8 2.634(3)
Cu8 S6 2.292(7)
Cu8 S9 2.298(7)
Cu8 Cu12 2.579(3)
Cu8 Cu9 2.608(4)
Cu9 S9 2.301(7)
Cu9 S4 2.317(6)
Cu9 Cu13 2.575(3)
Cu9 Cu10 2.606(3)
Cu10 S12 2.292(5)
Cu10 S3 2.320(6)
Cu10 Cu13 2.522(4)
Cu11 S8 2.290(7)
Cu11 S11 2.306(6)
Cu11 Cu13 2.695(3)
Cu11 Cu12 2.704(3)
Cu12 S10 2.273(7)
Cu12 S8 2.285(5)
Cu12 Cu13 2.758(4)
Cu13 S10 2.276(7)
Cu13 S11 2.278(5)
F1 P1 1.526(19)
F2 P1 1.65(2)
F3 P1 1.75(4)
F4 P1 1.62(3)
F5 P1 1.75(4)
F6 P1 1.68(4)
F3B P1 1.573(10)
F4B P1 1.580(10)
F5B P1 1.581(10)
F6B P1 1.572(10)
